data_1556056
loop_
_publ_author_name
'Mei, Guang-Jian'
'Bian, Chen-Yu'
'Li, Guo-Hao'
'Xu, Shao-Li'
'Zheng, Wen-Qin'
'Shi, Feng'

_publ_section_title
;
 Catalytic Asymmetric Construction of the Tryptanthrin Skeleton via an
 Enantioselective Decarboxylative [4 + 2] Cyclization.
;
_journal_issue 12
_journal_name_full 'Organic letters'
_journal_page_first 3219
_journal_page_last 3222
_journal_paper_doi 10.1021/acs.orglett.7b01336
_journal_volume 19
_journal_year 2017
_chemical_absolute_configuration ad
_chemical_formula_sum 'C17.5 H14 N2 O1.5'
_chemical_formula_weight 276.30
_space_group_crystal_system orthorhombic
_space_group_IT_number 19
_space_group_name_Hall 'P 2ac 2ab'
_space_group_name_H-M_alt 'P 21 21 21'
_atom_sites_solution_hydrogens geom
_audit_creation_method SHELXL-2013
_cell_angle_alpha 90
_cell_angle_beta 90
_cell_angle_gamma 90
_cell_formula_units_Z 8
_cell_length_a 7.1969(2)
_cell_length_b 9.8840(3)
_cell_length_c 38.6328(12)
_cell_measurement_reflns_used 6073
_cell_measurement_temperature 133(2)
_cell_measurement_theta_max 137.032
_cell_measurement_theta_min 9.156
_cell_volume 2748.11(14)
_computing_cell_refinement 'Bruker SAINT'
_computing_data_collection 'Bruker APEX2'
_computing_data_reduction 'Bruker SAINT'
_computing_molecular_graphics 'Bruker SHELXTL'
_computing_publication_material 'Bruker SHELXTL'
_computing_structure_refinement 'SHELXL-2013 (Sheldrick, 2013)'
_computing_structure_solution 'SHELXS-97 (Sheldrick, 2008)'
_diffrn_ambient_temperature 133(2)
_diffrn_measured_fraction_theta_full 0.933
_diffrn_measured_fraction_theta_max 0.975
_diffrn_measurement_device_type 'Bruker APEX-II CCD'
_diffrn_measurement_method '\f and \w scans'
_diffrn_radiation_type CuK\a
_diffrn_radiation_wavelength 1.54178
_diffrn_reflns_av_R_equivalents 0.0392
_diffrn_reflns_av_unetI/netI 0.0443
_diffrn_reflns_Laue_measured_fraction_full 0.933
_diffrn_reflns_Laue_measured_fraction_max 0.975
_diffrn_reflns_limit_h_max 6
_diffrn_reflns_limit_h_min -8
_diffrn_reflns_limit_k_max 11
_diffrn_reflns_limit_k_min -11
_diffrn_reflns_limit_l_max 45
_diffrn_reflns_limit_l_min -45
_diffrn_reflns_number 12574
_diffrn_reflns_point_group_measured_fraction_full 0.925
_diffrn_reflns_point_group_measured_fraction_max 0.970
_diffrn_reflns_theta_full 67.679
_diffrn_reflns_theta_max 65.486
_diffrn_reflns_theta_min 4.578
_exptl_absorpt_coefficient_mu 0.694
_exptl_absorpt_correction_T_max 0.7456
_exptl_absorpt_correction_T_min 0.5975
_exptl_absorpt_correction_type multi-scan
_exptl_absorpt_process_details sadabs
_exptl_crystal_colour red
_exptl_crystal_density_diffrn 1.336
_exptl_crystal_description prismatic
_exptl_crystal_F_000 1160
_exptl_crystal_size_max 0.200
_exptl_crystal_size_mid 0.160
_exptl_crystal_size_min 0.110
_refine_diff_density_max 0.413
_refine_diff_density_min -0.210
_refine_diff_density_rms 0.047
_refine_ls_abs_structure_details
; 
 Flack x determined using 1763 quotients [(I+)-(I-)]/[(I+)+(I-)] 
 (Parsons and Flack (2004), Acta Cryst. A60, s61). 
;
_refine_ls_abs_structure_Flack -0.08(12)
_refine_ls_extinction_expression Fc^*^=kFc[1+0.001xFc^2^\l^3^/sin(2\q)]^-1/4^
_refine_ls_extinction_method SHELXL
_refine_ls_goodness_of_fit_ref 1.031
_refine_ls_hydrogen_treatment constr
_refine_ls_matrix_type full
_refine_ls_number_parameters 382
_refine_ls_number_reflns 4605
_refine_ls_number_restraints 0
_refine_ls_restrained_S_all 1.031
_refine_ls_R_factor_all 0.0436
_refine_ls_R_factor_gt 0.0414
_refine_ls_shift/su_max 0.000
_refine_ls_shift/su_mean 0.000
_refine_ls_structure_factor_coef Fsqd
_refine_ls_weighting_details 'w=1/[\s^2^(Fo^2^)+(0.0556P)^2^+1.1177P] where P=(Fo^2^+2Fc^2^)/3'
_refine_ls_weighting_scheme calc
_refine_ls_wR_factor_gt 0.1059
_refine_ls_wR_factor_ref 0.1077
_reflns_Friedel_coverage 0.711
_reflns_Friedel_fraction_full 0.915
_reflns_Friedel_fraction_max 0.962
_reflns_number_gt 4376
_reflns_number_total 4605
_reflns_threshold_expression 'I > 2\s(I)'
_cod_data_source_file ol7b01336_si_002.cif
_cod_data_source_block cu_dm16746_0m
_cod_depositor_comments
;

2022-05-28
Z value and formula fixed to values more according to usual
chemical conventions.                 miguel
;
_cod_original_formula_sum 'C35 H28 N4 O3'
_cod_original_formula_weight 552.61
_cod_original_formula_units_Z 4
_cod_database_code 1556056
_shelx_space_group_comment
; 
The symmetry employed for this shelxl refinement is uniquely defined 
by the following loop, which should always be used as a source of 
symmetry information in preference to the above space-group names. 
They are only intended as comments. 
;
_shelx_estimated_absorpt_t_min 0.874
_shelx_estimated_absorpt_t_max 0.928
_shelxl_version_number 2013-4

loop_
_space_group_symop_operation_xyz
'x, y, z'
'-x+1/2, -y, z+1/2'
'-x, y+1/2, -z+1/2'
'x+1/2, -y+1/2, -z'

loop_
_atom_site_label
_atom_site_type_symbol
_atom_site_fract_x
_atom_site_fract_y
_atom_site_fract_z
_atom_site_U_iso_or_equiv
_atom_site_adp_type
_atom_site_occupancy
_atom_site_site_symmetry_order
_atom_site_calc_flag
_atom_site_refinement_flags_posn
_atom_site_refinement_flags_adp
N1 N 0.2544(3) 0.4277(2) 0.82687(6) 0.0173(5) Uani 1 1 d . .
N2 N 0.2585(3) 0.4436(2) 0.88837(6) 0.0181(5) Uani 1 1 d . .
N3 N 0.7843(4) 0.3020(2) 0.90095(6) 0.0170(5) Uani 1 1 d . .
N4 N 0.8041(3) 0.3411(2) 0.84019(6) 0.0169(5) Uani 1 1 d . .
O1 O 0.1873(3) 0.7290(2) 0.87295(6) 0.0268(5) Uani 1 1 d . .
O2 O 0.8962(3) 0.0497(2) 0.84073(5) 0.0234(5) Uani 1 1 d . .
O3 O 0.3484(3) 0.5855(2) 0.95046(5) 0.0269(5) Uani 1 1 d . .
H3 H 0.3200 0.5662 0.9300 0.040 Uiso 1 1 calc R U
C1 C 0.2182(4) 0.5206(3) 0.79976(7) 0.0180(6) Uani 1 1 d . .
C2 C 0.2059(4) 0.4967(3) 0.76448(8) 0.0237(7) Uani 1 1 d . .
H2 H 0.2205 0.4083 0.7552 0.028 Uiso 1 1 calc R U
C3 C 0.1714(5) 0.6073(4) 0.74308(8) 0.0287(8) Uani 1 1 d . .
H3A H 0.1637 0.5936 0.7188 0.034 Uiso 1 1 calc R U
C4 C 0.1478(5) 0.7375(3) 0.75625(9) 0.0287(7) Uani 1 1 d . .
H4 H 0.1254 0.8109 0.7409 0.034 Uiso 1 1 calc R U
C5 C 0.1569(4) 0.7606(3) 0.79155(8) 0.0248(7) Uani 1 1 d . .
H5 H 0.1389 0.8487 0.8008 0.030 Uiso 1 1 calc R U
C6 C 0.1929(4) 0.6511(3) 0.81300(8) 0.0190(6) Uani 1 1 d . .
C7 C 0.2055(4) 0.6427(3) 0.85086(8) 0.0196(6) Uani 1 1 d . .
C8 C 0.2432(4) 0.4938(3) 0.85800(7) 0.0155(6) Uani 1 1 d . .
C9 C 0.2901(4) 0.3023(3) 0.88986(7) 0.0153(6) Uani 1 1 d . .
C10 C 0.3110(4) 0.2440(3) 0.92245(7) 0.0186(6) Uani 1 1 d . .
H10 H 0.3017 0.2990 0.9426 0.022 Uiso 1 1 calc R U
C11 C 0.3452(4) 0.1069(3) 0.92584(8) 0.0222(6) Uani 1 1 d . .
H11 H 0.3606 0.0679 0.9481 0.027 Uiso 1 1 calc R U
C12 C 0.3569(5) 0.0268(3) 0.89640(8) 0.0247(7) Uani 1 1 d . .
H12 H 0.3803 -0.0675 0.8985 0.030 Uiso 1 1 calc R U
C13 C 0.3343(5) 0.0844(3) 0.86396(8) 0.0236(7) Uani 1 1 d . .
H13 H 0.3437 0.0289 0.8440 0.028 Uiso 1 1 calc R U
C14 C 0.2983(4) 0.2220(3) 0.86011(7) 0.0183(6) Uani 1 1 d . .
C15 C 0.2592(5) 0.2795(3) 0.82386(8) 0.0211(6) Uani 1 1 d . .
H15 H 0.1333 0.2479 0.8164 0.025 Uiso 1 1 calc R U
C16 C 0.3986(4) 0.2295(3) 0.79797(8) 0.0246(7) Uani 1 1 d . .
H16 H 0.5227 0.2621 0.7991 0.030 Uiso 1 1 calc R U
C17 C 0.3534(5) 0.1416(4) 0.77371(8) 0.0331(8) Uani 1 1 d . .
H17A H 0.2299 0.1082 0.7723 0.040 Uiso 1 1 calc R U
H17B H 0.4445 0.1116 0.7576 0.040 Uiso 1 1 calc R U
C18 C 0.8093(4) 0.1887(3) 0.92255(7) 0.0174(6) Uani 1 1 d . .
C19 C 0.7874(5) 0.1794(3) 0.95816(8) 0.0232(7) Uani 1 1 d . .
H19 H 0.7515 0.2556 0.9716 0.028 Uiso 1 1 calc R U
C20 C 0.8200(5) 0.0544(3) 0.97341(8) 0.0266(7) Uani 1 1 d . .
H20 H 0.8055 0.0453 0.9977 0.032 Uiso 1 1 calc R U
C21 C 0.8735(5) -0.0582(3) 0.95405(8) 0.0266(7) Uani 1 1 d . .
H21 H 0.8957 -0.1421 0.9654 0.032 Uiso 1 1 calc R U
C22 C 0.8945(4) -0.0488(3) 0.91858(8) 0.0233(7) Uani 1 1 d . .
H22 H 0.9307 -0.1250 0.9052 0.028 Uiso 1 1 calc R U
C23 C 0.8609(4) 0.0755(3) 0.90310(7) 0.0175(6) Uani 1 1 d . .
C24 C 0.8650(4) 0.1161(3) 0.86664(7) 0.0170(6) Uani 1 1 d . .
C25 C 0.8148(4) 0.2658(3) 0.86714(7) 0.0157(6) Uani 1 1 d . .
C26 C 0.7531(4) 0.4762(3) 0.84654(7) 0.0174(6) Uani 1 1 d . .
C27 C 0.7355(4) 0.5617(3) 0.81798(8) 0.0210(6) Uani 1 1 d . .
H27 H 0.7570 0.5270 0.7954 0.025 Uiso 1 1 calc R U
C28 C 0.6875(4) 0.6961(3) 0.82202(8) 0.0229(7) Uani 1 1 d . .
H28 H 0.6759 0.7532 0.8024 0.027 Uiso 1 1 calc R U
C29 C 0.6560(4) 0.7473(3) 0.85508(8) 0.0247(7) Uani 1 1 d . .
H29 H 0.6243 0.8398 0.8581 0.030 Uiso 1 1 calc R U
C30 C 0.6713(4) 0.6624(3) 0.88357(8) 0.0220(6) Uani 1 1 d . .
H30 H 0.6478 0.6976 0.9060 0.026 Uiso 1 1 calc R U
C31 C 0.7200(4) 0.5276(3) 0.87996(7) 0.0177(6) Uani 1 1 d . .
C32 C 0.7349(4) 0.4387(3) 0.91217(7) 0.0170(6) Uani 1 1 d . .
H32 H 0.6106 0.4354 0.9237 0.020 Uiso 1 1 calc R U
C33 C 0.8743(4) 0.4942(3) 0.93751(8) 0.0210(6) Uani 1 1 d . .
H33 H 1.0015 0.4949 0.9309 0.025 Uiso 1 1 calc R U
C34 C 0.8301(5) 0.5417(3) 0.96828(8) 0.0280(7) Uani 1 1 d . .
H34A H 0.7040 0.5423 0.9756 0.034 Uiso 1 1 calc R U
H34B H 0.9242 0.5755 0.9832 0.034 Uiso 1 1 calc R U
C35 C 0.3080(6) 0.7213(3) 0.95681(9) 0.0330(8) Uani 1 1 d . .
H35A H 0.2511 0.7303 0.9797 0.049 Uiso 1 1 calc R U
H35B H 0.2216 0.7547 0.9392 0.049 Uiso 1 1 calc R U
H35C H 0.4230 0.7744 0.9560 0.049 Uiso 1 1 calc R U

loop_
_atom_site_aniso_label
_atom_site_aniso_U_11
_atom_site_aniso_U_22
_atom_site_aniso_U_33
_atom_site_aniso_U_23
_atom_site_aniso_U_13
_atom_site_aniso_U_12
N1 0.0193(13) 0.0175(11) 0.0153(11) -0.0010(10) 0.0009(10) -0.0010(10)
N2 0.0183(13) 0.0163(11) 0.0198(11) -0.0016(10) 0.0008(10) -0.0007(10)
N3 0.0178(13) 0.0148(11) 0.0183(11) -0.0002(9) 0.0002(10) 0.0021(10)
N4 0.0117(12) 0.0201(12) 0.0187(11) -0.0002(10) -0.0022(9) 0.0016(10)
O1 0.0338(14) 0.0181(10) 0.0285(11) -0.0049(9) -0.0029(10) 0.0014(10)
O2 0.0284(12) 0.0212(10) 0.0207(10) -0.0051(9) 0.0005(9) 0.0000(9)
O3 0.0335(13) 0.0269(11) 0.0204(10) -0.0025(9) -0.0049(10) 0.0023(10)
C1 0.0109(14) 0.0238(15) 0.0193(14) 0.0037(11) 0.0001(11) -0.0015(12)
C2 0.0183(16) 0.0313(16) 0.0214(15) 0.0011(13) 0.0014(12) 0.0002(13)
C3 0.0178(17) 0.049(2) 0.0192(15) 0.0067(14) -0.0011(12) -0.0010(15)
C4 0.0191(17) 0.0359(18) 0.0310(17) 0.0146(14) -0.0036(13) -0.0037(15)
C5 0.0191(16) 0.0214(15) 0.0338(17) 0.0051(13) -0.0011(13) -0.0024(13)
C6 0.0093(14) 0.0223(14) 0.0253(15) 0.0029(12) -0.0017(11) -0.0046(12)
C7 0.0156(15) 0.0179(14) 0.0251(15) -0.0008(12) -0.0027(12) -0.0024(12)
C8 0.0109(14) 0.0193(14) 0.0164(13) -0.0026(11) 0.0007(11) -0.0031(11)
C9 0.0062(13) 0.0174(13) 0.0223(14) -0.0029(11) 0.0004(11) 0.0001(11)
C10 0.0132(14) 0.0210(14) 0.0215(14) -0.0025(12) -0.0008(11) -0.0022(12)
C11 0.0200(16) 0.0231(15) 0.0236(15) 0.0040(12) -0.0024(12) -0.0020(12)
C12 0.0230(17) 0.0160(13) 0.0351(17) -0.0001(12) 0.0006(14) 0.0009(13)
C13 0.0211(17) 0.0208(15) 0.0290(16) -0.0069(12) -0.0021(13) 0.0045(13)
C14 0.0120(15) 0.0207(14) 0.0223(15) -0.0007(12) 0.0018(11) 0.0020(12)
C15 0.0240(16) 0.0191(14) 0.0203(14) -0.0049(12) -0.0029(12) 0.0060(12)
C16 0.0186(16) 0.0295(17) 0.0258(16) -0.0025(13) -0.0001(13) 0.0031(13)
C17 0.0325(19) 0.0383(18) 0.0286(17) -0.0136(15) -0.0028(15) 0.0083(16)
C18 0.0137(15) 0.0153(13) 0.0234(15) 0.0026(11) -0.0015(12) -0.0007(11)
C19 0.0258(18) 0.0237(15) 0.0202(14) -0.0011(12) 0.0016(13) 0.0034(13)
C20 0.0310(18) 0.0302(16) 0.0187(14) 0.0056(13) 0.0009(13) 0.0011(15)
C21 0.0288(18) 0.0220(15) 0.0289(16) 0.0086(13) -0.0005(14) 0.0010(14)
C22 0.0229(17) 0.0199(14) 0.0273(15) -0.0006(13) -0.0027(13) 0.0017(13)
C23 0.0126(14) 0.0189(13) 0.0210(14) 0.0006(12) -0.0001(11) -0.0005(12)
C24 0.0120(14) 0.0200(15) 0.0189(14) -0.0023(11) -0.0010(11) -0.0007(11)
C25 0.0106(14) 0.0185(14) 0.0180(13) -0.0004(11) -0.0018(11) -0.0039(11)
C26 0.0102(14) 0.0199(15) 0.0220(14) 0.0025(12) 0.0001(11) -0.0012(11)
C27 0.0160(15) 0.0249(15) 0.0220(14) 0.0028(12) -0.0005(12) -0.0003(12)
C28 0.0172(16) 0.0225(14) 0.0289(16) 0.0085(13) -0.0013(13) -0.0006(12)
C29 0.0186(16) 0.0186(15) 0.0369(17) 0.0019(13) 0.0003(13) 0.0012(13)
C30 0.0199(16) 0.0180(14) 0.0280(15) -0.0010(12) 0.0043(13) -0.0001(12)
C31 0.0118(14) 0.0184(14) 0.0229(14) 0.0004(11) 0.0009(11) -0.0017(11)
C32 0.0142(15) 0.0167(13) 0.0202(14) -0.0024(12) -0.0002(11) 0.0014(11)
C33 0.0169(16) 0.0214(14) 0.0249(15) -0.0022(12) -0.0004(12) -0.0012(12)
C34 0.0309(19) 0.0272(15) 0.0260(16) -0.0079(13) -0.0037(14) 0.0001(15)
C35 0.046(2) 0.0278(16) 0.0247(16) 0.0000(13) -0.0017(16) 0.0040(17)

loop_
_atom_type_symbol
_atom_type_description
_atom_type_scat_dispersion_real
_atom_type_scat_dispersion_imag
_atom_type_scat_source
C C 0.0181 0.0091 'International Tables Vol C Tables 4.2.6.8 and 6.1.1.4'
H H 0.0000 0.0000 'International Tables Vol C Tables 4.2.6.8 and 6.1.1.4'
N N 0.0311 0.0180 'International Tables Vol C Tables 4.2.6.8 and 6.1.1.4'
O O 0.0492 0.0322 'International Tables Vol C Tables 4.2.6.8 and 6.1.1.4'

loop_
_geom_angle_atom_site_label_1
_geom_angle_atom_site_label_2
_geom_angle_atom_site_label_3
_geom_angle
C8 N1 C1 109.2(2)
C8 N1 C15 123.0(2)
C1 N1 C15 126.3(2)
C8 N2 C9 115.7(2)
C25 N3 C18 109.7(2)
C25 N3 C32 124.2(2)
C18 N3 C32 126.1(2)
C25 N4 C26 115.2(2)
C35 O3 H3 109.5
C2 C1 C6 120.5(3)
C2 C1 N1 128.9(3)
C6 C1 N1 110.5(2)
C1 C2 C3 117.5(3)
C1 C2 H2 121.3
C3 C2 H2 121.3
C2 C3 C4 122.0(3)
C2 C3 H3A 119.0
C4 C3 H3A 119.0
C5 C4 C3 120.4(3)
C5 C4 H4 119.8
C3 C4 H4 119.8
C4 C5 C6 118.0(3)
C4 C5 H5 121.0
C6 C5 H5 121.0
C5 C6 C1 121.7(3)
C5 C6 C7 130.6(3)
C1 C6 C7 107.7(2)
O1 C7 C6 130.8(3)
O1 C7 C8 124.9(3)
C6 C7 C8 104.2(2)
N2 C8 N1 128.0(3)
N2 C8 C7 123.8(3)
N1 C8 C7 108.2(2)
C10 C9 C14 120.3(2)
C10 C9 N2 117.5(2)
C14 C9 N2 122.2(3)
C11 C10 C9 120.6(3)
C11 C10 H10 119.7
C9 C10 H10 119.7
C10 C11 C12 119.5(3)
C10 C11 H11 120.3
C12 C11 H11 120.3
C13 C12 C11 119.9(3)
C13 C12 H12 120.0
C11 C12 H12 120.0
C12 C13 C14 121.3(3)
C12 C13 H13 119.3
C14 C13 H13 119.3
C13 C14 C9 118.3(3)
C13 C14 C15 119.5(3)
C9 C14 C15 122.1(3)
N1 C15 C16 113.3(3)
N1 C15 C14 107.5(2)
C16 C15 C14 111.3(2)
N1 C15 H15 108.2
C16 C15 H15 108.2
C14 C15 H15 108.2
C17 C16 C15 121.7(3)
C17 C16 H16 119.1
C15 C16 H16 119.1
C16 C17 H17A 120.0
C16 C17 H17B 120.0
H17A C17 H17B 120.0
C19 C18 C23 120.7(3)
C19 C18 N3 128.7(3)
C23 C18 N3 110.6(2)
C18 C19 C20 117.4(3)
C18 C19 H19 121.3
C20 C19 H19 121.3
C19 C20 C21 121.9(3)
C19 C20 H20 119.0
C21 C20 H20 119.0
C22 C21 C20 120.5(3)
C22 C21 H21 119.7
C20 C21 H21 119.7
C21 C22 C23 117.9(3)
C21 C22 H22 121.1
C23 C22 H22 121.1
C22 C23 C18 121.6(3)
C22 C23 C24 130.8(3)
C18 C23 C24 107.7(2)
O2 C24 C23 130.3(3)
O2 C24 C25 125.3(3)
C23 C24 C25 104.4(2)
N4 C25 N3 127.7(3)
N4 C25 C24 124.6(3)
N3 C25 C24 107.7(2)
C27 C26 N4 117.4(3)
C27 C26 C31 119.4(3)
N4 C26 C31 123.1(3)
C28 C27 C26 121.0(3)
C28 C27 H27 119.5
C26 C27 H27 119.5
C27 C28 C29 119.6(3)
C27 C28 H28 120.2
C29 C28 H28 120.2
C30 C29 C28 119.7(3)
C30 C29 H29 120.2
C28 C29 H29 120.2
C31 C30 C29 121.4(3)
C31 C30 H30 119.3
C29 C30 H30 119.3
C30 C31 C26 118.8(3)
C30 C31 C32 119.3(3)
C26 C31 C32 121.9(3)
N3 C32 C33 111.5(2)
N3 C32 C31 107.9(2)
C33 C32 C31 111.6(2)
N3 C32 H32 108.6
C33 C32 H32 108.6
C31 C32 H32 108.6
C34 C33 C32 123.7(3)
C34 C33 H33 118.1
C32 C33 H33 118.1
C33 C34 H34A 120.0
C33 C34 H34B 120.0
H34A C34 H34B 120.0
O3 C35 H35A 109.5
O3 C35 H35B 109.5
H35A C35 H35B 109.5
O3 C35 H35C 109.5
H35A C35 H35C 109.5
H35B C35 H35C 109.5

loop_
_geom_bond_atom_site_label_1
_geom_bond_atom_site_label_2
_geom_bond_distance
N1 C8 1.371(3)
N1 C1 1.417(4)
N1 C15 1.470(3)
N2 C8 1.279(4)
N2 C9 1.417(4)
N3 C25 1.372(4)
N3 C18 1.408(4)
N3 C32 1.463(3)
N4 C25 1.282(4)
N4 C26 1.407(4)
O1 C7 1.214(4)
O2 C24 1.218(3)
O3 C35 1.396(4)
O3 H3 0.8400
C1 C2 1.386(4)
C1 C6 1.399(4)
C2 C3 1.393(4)
C2 H2 0.9500
C3 C4 1.395(5)
C3 H3A 0.9500
C4 C5 1.384(5)
C4 H4 0.9500
C5 C6 1.388(4)
C5 H5 0.9500
C6 C7 1.468(4)
C7 C8 1.522(4)
C9 C10 1.393(4)
C9 C14 1.398(4)
C10 C11 1.383(4)
C10 H10 0.9500
C11 C12 1.389(4)
C11 H11 0.9500
C12 C13 1.386(4)
C12 H12 0.9500
C13 C14 1.392(4)
C13 H13 0.9500
C14 C15 1.537(4)
C15 C16 1.501(4)
C15 H15 1.0000
C16 C17 1.319(4)
C16 H16 0.9500
C17 H17A 0.9500
C17 H17B 0.9500
C18 C19 1.388(4)
C18 C23 1.398(4)
C19 C20 1.389(4)
C19 H19 0.9500
C20 C21 1.395(5)
C20 H20 0.9500
C21 C22 1.382(4)
C21 H21 0.9500
C22 C23 1.388(4)
C22 H22 0.9500
C23 C24 1.465(4)
C24 C25 1.523(4)
C26 C27 1.396(4)
C26 C31 1.408(4)
C27 C28 1.381(4)
C27 H27 0.9500
C28 C29 1.392(4)
C28 H28 0.9500
C29 C30 1.388(4)
C29 H29 0.9500
C30 C31 1.385(4)
C30 H30 0.9500
C31 C32 1.527(4)
C32 C33 1.505(4)
C32 H32 1.0000
C33 C34 1.317(4)
C33 H33 0.9500
C34 H34A 0.9500
C34 H34B 0.9500
C35 H35A 0.9800
C35 H35B 0.9800
C35 H35C 0.9800

loop_
_geom_hbond_atom_site_label_D
_geom_hbond_atom_site_label_H
_geom_hbond_atom_site_label_A
_geom_hbond_distance_DH
_geom_hbond_distance_HA
_geom_hbond_distance_DA
_geom_hbond_angle_DHA
_geom_hbond_site_symmetry_A
C35 H35B O1 0.98 2.58 3.355(4) 135.8 .
C33 H33 N2 0.95 2.53 3.391(4) 151.4 1_655
C32 H32 O3 1.00 2.61 3.468(4) 143.5 .
C16 H16 N4 0.95 2.69 3.520(4) 146.4 .
O3 H3 N2 0.84 2.06 2.853(3) 157.1 .

loop_
_geom_torsion_atom_site_label_1
_geom_torsion_atom_site_label_2
_geom_torsion_atom_site_label_3
_geom_torsion_atom_site_label_4
_geom_torsion
C8 N1 C1 C2 -176.5(3)
C15 N1 C1 C2 -10.1(5)
C8 N1 C1 C6 3.3(3)
C15 N1 C1 C6 169.7(3)
C6 C1 C2 C3 1.2(4)
N1 C1 C2 C3 -179.0(3)
C1 C2 C3 C4 -0.6(5)
C2 C3 C4 C5 -0.5(5)
C3 C4 C5 C6 1.1(5)
C4 C5 C6 C1 -0.5(4)
C4 C5 C6 C7 -178.1(3)
C2 C1 C6 C5 -0.6(4)
N1 C1 C6 C5 179.5(3)
C2 C1 C6 C7 177.4(3)
N1 C1 C6 C7 -2.4(3)
C5 C6 C7 O1 0.2(6)
C1 C6 C7 O1 -177.7(3)
C5 C6 C7 C8 178.5(3)
C1 C6 C7 C8 0.7(3)
C9 N2 C8 N1 -0.3(4)
C9 N2 C8 C7 178.8(3)
C1 N1 C8 N2 176.5(3)
C15 N1 C8 N2 9.5(5)
C1 N1 C8 C7 -2.7(3)
C15 N1 C8 C7 -169.7(3)
O1 C7 C8 N2 0.5(5)
C6 C7 C8 N2 -178.0(3)
O1 C7 C8 N1 179.7(3)
C6 C7 C8 N1 1.3(3)
C8 N2 C9 C10 178.9(3)
C8 N2 C9 C14 -1.9(4)
C14 C9 C10 C11 1.8(4)
N2 C9 C10 C11 -179.0(3)
C9 C10 C11 C12 -0.6(4)
C10 C11 C12 C13 0.0(5)
C11 C12 C13 C14 -0.6(5)
C12 C13 C14 C9 1.7(5)
C12 C13 C14 C15 -175.2(3)
C10 C9 C14 C13 -2.3(4)
N2 C9 C14 C13 178.5(3)
C10 C9 C14 C15 174.5(3)
N2 C9 C14 C15 -4.7(4)
C8 N1 C15 C16 -137.2(3)
C1 N1 C15 C16 58.1(4)
C8 N1 C15 C14 -13.8(4)
C1 N1 C15 C14 -178.5(3)
C13 C14 C15 N1 -171.6(3)
C9 C14 C15 N1 11.6(4)
C13 C14 C15 C16 -47.0(4)
C9 C14 C15 C16 136.2(3)
N1 C15 C16 C17 -129.7(3)
C14 C15 C16 C17 109.0(3)
C25 N3 C18 C19 -178.1(3)
C32 N3 C18 C19 2.4(5)
C25 N3 C18 C23 1.2(3)
C32 N3 C18 C23 -178.4(3)
C23 C18 C19 C20 0.5(5)
N3 C18 C19 C20 179.7(3)
C18 C19 C20 C21 0.3(5)
C19 C20 C21 C22 -0.5(5)
C20 C21 C22 C23 0.1(5)
C21 C22 C23 C18 0.7(5)
C21 C22 C23 C24 -177.7(3)
C19 C18 C23 C22 -0.9(5)
N3 C18 C23 C22 179.7(3)
C19 C18 C23 C24 177.8(3)
N3 C18 C23 C24 -1.6(3)
C22 C23 C24 O2 1.4(5)
C18 C23 C24 O2 -177.2(3)
C22 C23 C24 C25 179.9(3)
C18 C23 C24 C25 1.3(3)
C26 N4 C25 N3 -0.7(4)
C26 N4 C25 C24 179.2(3)
C18 N3 C25 N4 179.6(3)
C32 N3 C25 N4 -0.9(5)
C18 N3 C25 C24 -0.3(3)
C32 N3 C25 C24 179.3(3)
O2 C24 C25 N4 -1.9(5)
C23 C24 C25 N4 179.5(3)
O2 C24 C25 N3 178.0(3)
C23 C24 C25 N3 -0.6(3)
C25 N4 C26 C27 -178.6(3)
C25 N4 C26 C31 1.4(4)
N4 C26 C27 C28 -179.5(3)
C31 C26 C27 C28 0.5(4)
C26 C27 C28 C29 0.0(5)
C27 C28 C29 C30 -0.7(5)
C28 C29 C30 C31 1.0(5)
C29 C30 C31 C26 -0.5(4)
C29 C30 C31 C32 180.0(3)
C27 C26 C31 C30 -0.3(4)
N4 C26 C31 C30 179.7(3)
C27 C26 C31 C32 179.3(3)
N4 C26 C31 C32 -0.8(4)
C25 N3 C32 C33 -121.4(3)
C18 N3 C32 C33 58.0(4)
C25 N3 C32 C31 1.4(4)
C18 N3 C32 C31 -179.1(3)
C30 C31 C32 N3 178.9(3)
C26 C31 C32 N3 -0.6(4)
C30 C31 C32 C33 -58.3(3)
C26 C31 C32 C33 122.2(3)
N3 C32 C33 C34 -125.8(3)
C31 C32 C33 C34 113.5(3)
